data_4507694
loop_
_publ_author_name
'Villa, Eric M.'
'Alekseev, Evgeny V.'
'Depmeier, Wulf'
'Albrecht-Schmitt, Thomas E.'

_publ_section_title
;
 Syntheses, Structures, and Comparisons of Thallium Uranium Phosphites,
 Mixed Phosphate-Phosphites, and Phosphate
;
_journal_issue 4
_journal_name_full 'Crystal Growth &amp; Design'
_journal_page_first 1721
_journal_paper_doi 10.1021/cg400046a
_journal_volume 13
_journal_year 2013
_chemical_formula_moiety Tl3[(UO2)2(H1.5PO4)(H0.5PO4)(H1.5PO3)2]
_chemical_formula_sum 'H2 O18 P4 Tl3 U2'
_chemical_formula_weight 1503.07
_chemical_melting_point ?
_chemical_name_common 'Thallium Uranyl(VI) Phosphate-Phosphite'
_chemical_name_systematic
; 
 ? 
;
_space_group_IT_number 135
_symmetry_cell_setting tetragonal
_symmetry_space_group_name_Hall '-P 4c 2ab'
_symmetry_space_group_name_H-M 'P 42/m b c'
_atom_sites_solution_hydrogens geom
_atom_sites_solution_primary direct
_atom_sites_solution_secondary difmap
_audit_creation_method SHELXL-97
_cell_angle_alpha 90.00
_cell_angle_beta 90.00
_cell_angle_gamma 90.00
_cell_formula_units_Z 8
_cell_length_a 13.5382(5)
_cell_length_b 13.5382(5)
_cell_length_c 19.4008(9)
_cell_measurement_reflns_used 2521
_cell_measurement_temperature 100(2)
_cell_measurement_theta_max 29.36
_cell_measurement_theta_min 2.10
_cell_volume 3555.8(2)
_computing_cell_refinement 'smart saint'
_computing_data_collection smart
_computing_data_reduction SAINT
_computing_molecular_graphics 'SHELXP-97 (Sheldrick, 1997)'
_computing_publication_material 'SHELXCIF-97 (Sheldrick, 2000)'
_computing_structure_refinement 'SHELXL-97 (Sheldrick, 2008)'
_computing_structure_solution 'SHELXS-97 (Sheldrick, 2008)'
_diffrn_ambient_temperature 100(2)
_diffrn_detector_area_resol_mean 0
_diffrn_measured_fraction_theta_full 0.998
_diffrn_measured_fraction_theta_max 0.998
_diffrn_measurement_device_type 'BRUKER apex II'
_diffrn_measurement_method '0.5 wide w/ exposures'
_diffrn_radiation_monochromator 'Quazar optics'
_diffrn_radiation_source 'Imus microfocused'
_diffrn_radiation_type MoK\a
_diffrn_radiation_wavelength 0.71073
_diffrn_reflns_av_R_equivalents 0.0636
_diffrn_reflns_av_sigmaI/netI 0.0306
_diffrn_reflns_limit_h_max 18
_diffrn_reflns_limit_h_min -18
_diffrn_reflns_limit_k_max 15
_diffrn_reflns_limit_k_min -18
_diffrn_reflns_limit_l_max 23
_diffrn_reflns_limit_l_min -26
_diffrn_reflns_number 34560
_diffrn_reflns_theta_full 29.36
_diffrn_reflns_theta_max 29.36
_diffrn_reflns_theta_min 2.10
_exptl_absorpt_coefficient_mu 45.700
_exptl_absorpt_correction_T_max 0.401
_exptl_absorpt_correction_T_min 0.153
_exptl_absorpt_correction_type numerical
_exptl_absorpt_process_details SHELTXPREP
_exptl_crystal_colour Yellow-Green
_exptl_crystal_density_diffrn 5.615
_exptl_crystal_density_meas ?
_exptl_crystal_density_method 'not measured'
_exptl_crystal_description Plate
_exptl_crystal_F_000 5064
_exptl_crystal_size_max 0.043
_exptl_crystal_size_mid 0.038
_exptl_crystal_size_min 0.020
_refine_diff_density_max 2.628
_refine_diff_density_min -2.837
_refine_diff_density_rms 0.354
_refine_ls_extinction_method none
_refine_ls_goodness_of_fit_ref 1.098
_refine_ls_hydrogen_treatment mixed
_refine_ls_matrix_type full
_refine_ls_number_parameters 171
_refine_ls_number_reflns 2521
_refine_ls_number_restraints 0
_refine_ls_restrained_S_all 1.098
_refine_ls_R_factor_all 0.0385
_refine_ls_R_factor_gt 0.0329
_refine_ls_shift/su_max 0.002
_refine_ls_shift/su_mean 0.000
_refine_ls_structure_factor_coef Fsqd
_refine_ls_weighting_details 'calc w=1/[\s^2^(Fo^2^)+(0.0274P)^2^+93.1616P] where P=(Fo^2^+2Fc^2^)/3'
_refine_ls_weighting_scheme calc
_refine_ls_wR_factor_gt 0.0757
_refine_ls_wR_factor_ref 0.0781
_reflns_number_gt 2264
_reflns_number_total 2521
_reflns_threshold_expression >2sigma(I)
_cod_data_source_file cg400046a_si_002.cif
_cod_data_source_block Tl_U(VI)_PO4_PO3
_cod_depositor_comments
;
The following automatic conversions were performed:

'_chemical_melting_point' value 'N/A' was changed to '?' - the value
is undefined or not given.

'_symmetry_cell_setting' value
'Tetragonal' changed to 'tetragonal' according to
/home/saulius/struct/CIF-dictionaries/cif_core.dic dictionary named
'cif_core.dic' version 2.4.2 from 2011-04-26.

Automatic conversion script
Id: cif_fix_values 1891 2012-01-12 08:04:46Z andrius 

The following automatic conversions were performed:

'_exptl_crystal_density_meas' value 'N/A' was changed to '?' - the
value is perceived as not measured.

Automatic conversion script
Id: cif_fix_values 3008 2015-01-20 13:52:24Z robertas 
;
_cod_original_sg_symbol_H-M P42/mbc
_cod_database_code 4507694

loop_
_symmetry_equiv_pos_as_xyz
'x, y, z'
'-x, -y, z'
'-y, x, z+1/2'
'y, -x, z+1/2'
'-x+1/2, y+1/2, -z'
'x+1/2, -y+1/2, -z'
'y+1/2, x+1/2, -z+1/2'
'-y+1/2, -x+1/2, -z+1/2'
'-x, -y, -z'
'x, y, -z'
'y, -x, -z-1/2'
'-y, x, -z-1/2'
'x-1/2, -y-1/2, z'
'-x-1/2, y-1/2, z'
'-y-1/2, -x-1/2, z-1/2'
'y-1/2, x-1/2, z-1/2'

loop_
_atom_site_label
_atom_site_type_symbol
_atom_site_fract_x
_atom_site_fract_y
_atom_site_fract_z
_atom_site_U_iso_or_equiv
_atom_site_adp_type
_atom_site_occupancy
_atom_site_symmetry_multiplicity
_atom_site_calc_flag
_atom_site_refinement_flags
U1 U 0.43642(2) 0.23592(2) 0.148679(14) 0.01255(9) Uani 1 1 d .
Tl1 Tl 0.5000 0.5000 0.2500 0.02733(17) Uani 1 4 d S
Tl2A Tl 0.6777(5) 0.0693(4) 0.1663(4) 0.0144(8) Uani 0.40 1 d P
Tl2B Tl 0.6966(8) 0.0722(8) 0.1599(5) 0.0218(13) Uani 0.30 1 d P
Tl2C Tl 0.6801(10) 0.0677(7) 0.1501(5) 0.0305(14) Uani 0.30 1 d P
Tl3 Tl 0.46415(13) 0.48897(16) 0.0000 0.0606(5) Uani 0.50 2 d SP
P1 P 0.3563(2) 0.0984(3) 0.0000 0.0197(6) Uani 1 2 d S
H1 H 0.431(8) 0.030(8) -0.029(5) 0.024 Uiso 1 1 d .
P2 P 0.6076(2) 0.2300(3) 0.0000 0.0200(7) Uani 1 2 d S
P3 P 0.33504(15) 0.31847(13) 0.31654(10) 0.0088(4) Uani 1 1 d .
O1 O 0.2646(5) 0.2328(4) 0.3308(3) 0.0194(13) Uani 1 1 d .
O2 O 0.2760(5) 0.4113(4) 0.3002(3) 0.0206(13) Uani 1 1 d .
O3 O 0.4123(5) 0.2954(5) 0.2629(3) 0.0210(13) Uani 1 1 d .
O4 O 0.5577(5) 0.1984(7) 0.0658(3) 0.0309(17) Uani 1 1 d .
O5 O 0.4212(6) 0.3579(7) 0.1154(5) 0.046(2) Uani 1 1 d .
O6 O 0.4554(6) 0.1157(5) 0.1832(5) 0.0343(19) Uani 1 1 d .
O7 O 0.6088(15) 0.3517(17) 0.0000 0.085(6) Uani 1 2 d S
O8 O 0.7133(13) 0.1813(17) 0.0000 0.090(6) Uani 1 2 d S
O9A O 0.3550(10) 0.1938(11) 0.0472(7) 0.019(3) Uani 0.45 1 d P
O9B O 0.3611(10) 0.1181(11) 0.0698(6) 0.032(3) Uani 0.55 1 d P
O10 O 0.2687(16) 0.0330(13) 0.0240(8) 0.050(5) Uani 0.50 1 d P
O11 O 0.4037(16) 0.3426(15) 0.3768(10) 0.053(5) Uani 0.50 1 d P

loop_
_atom_site_aniso_label
_atom_site_aniso_U_11
_atom_site_aniso_U_22
_atom_site_aniso_U_33
_atom_site_aniso_U_23
_atom_site_aniso_U_13
_atom_site_aniso_U_12
U1 0.00597(13) 0.02648(17) 0.00521(14) -0.00206(10) 0.00152(9) -0.00428(10)
Tl1 0.0163(2) 0.0163(2) 0.0494(5) 0.000 0.000 0.000
Tl2A 0.018(2) 0.0105(10) 0.0145(13) -0.0024(8) -0.0019(11) 0.0014(11)
Tl2B 0.022(3) 0.0272(17) 0.017(3) -0.008(2) -0.014(2) 0.0081(15)
Tl2C 0.038(3) 0.0258(13) 0.028(3) -0.0191(17) -0.0261(18) 0.0202(16)
Tl3 0.0764(12) 0.0710(12) 0.0343(7) 0.000 0.000 0.0339(12)
P1 0.0172(15) 0.0210(15) 0.0210(16) 0.000 0.000 0.0005(12)
P2 0.0143(14) 0.043(2) 0.0026(12) 0.000 0.000 -0.0125(13)
P3 0.0132(9) 0.0054(8) 0.0079(8) -0.0027(6) 0.0040(7) 0.0004(7)
O1 0.025(3) 0.010(3) 0.024(3) 0.003(2) 0.006(3) 0.000(2)
O2 0.039(4) 0.006(3) 0.016(3) 0.001(2) 0.006(3) 0.005(2)
O3 0.016(3) 0.027(3) 0.020(3) -0.013(3) 0.007(2) -0.006(2)
O4 0.020(3) 0.064(5) 0.008(3) 0.002(3) 0.009(2) 0.003(3)
O5 0.020(4) 0.063(6) 0.053(6) 0.043(5) 0.006(3) 0.005(4)
O6 0.030(4) 0.015(3) 0.058(5) -0.006(3) 0.024(4) 0.003(3)
O7 0.081(13) 0.123(17) 0.051(10) 0.000 0.000 -0.026(12)
O8 0.049(9) 0.128(18) 0.092(14) 0.000 0.000 0.001(11)
O9A 0.018(6) 0.030(8) 0.009(6) -0.010(6) -0.002(5) 0.004(5)
O9B 0.042(8) 0.045(8) 0.007(5) -0.002(5) 0.006(5) -0.026(7)
O10 0.084(14) 0.034(8) 0.033(9) -0.004(6) 0.022(8) -0.035(9)
O11 0.072(14) 0.055(12) 0.034(10) -0.001(9) -0.013(9) -0.003(10)

loop_
_atom_type_symbol
_atom_type_description
_atom_type_scat_dispersion_real
_atom_type_scat_dispersion_imag
_atom_type_scat_source
O O 0.0106 0.0060 'International Tables Vol C Tables 4.2.6.8 and 6.1.1.4'
H H 0.0000 0.0000 'International Tables Vol C Tables 4.2.6.8 and 6.1.1.4'
P P 0.1023 0.0942 'International Tables Vol C Tables 4.2.6.8 and 6.1.1.4'
Tl Tl -2.8358 9.6688 'International Tables Vol C Tables 4.2.6.8 and 6.1.1.4'
U U -9.6767 9.6646 'International Tables Vol C Tables 4.2.6.8 and 6.1.1.4'

loop_
_geom_angle_atom_site_label_1
_geom_angle_atom_site_label_2
_geom_angle_atom_site_label_3
_geom_angle
_geom_angle_site_symmetry_1
_geom_angle_site_symmetry_3
O6 U1 O5 178.0(4) . .
O6 U1 O1 94.3(3) . 8
O5 U1 O1 87.2(3) . 8
O6 U1 O9A 99.4(5) . .
O5 U1 O9A 82.3(5) . .
O1 U1 O9A 71.2(4) 8 .
O6 U1 O2 85.7(3) . 12_656
O5 U1 O2 92.3(3) . 12_656
O1 U1 O2 142.4(2) 8 12_656
O9A U1 O2 146.0(4) . 12_656
O6 U1 O4 87.6(3) . .
O5 U1 O4 91.9(4) . .
O1 U1 O4 143.5(2) 8 .
O9A U1 O4 72.5(4) . .
O2 U1 O4 74.1(2) 12_656 .
O6 U1 O3 88.8(3) . .
O5 U1 O3 90.5(4) . .
O1 U1 O3 72.9(2) 8 .
O9A U1 O3 143.7(4) . .
O2 U1 O3 69.5(2) 12_656 .
O4 U1 O3 143.6(2) . .
O6 U1 O9B 72.4(5) . .
O5 U1 O9B 109.3(5) . .
O1 U1 O9B 72.1(4) 8 .
O9A U1 O9B 27.0(5) . .
O2 U1 O9B 141.6(4) 12_656 .
O4 U1 O9B 73.8(4) . .
O3 U1 O9B 138.6(3) . .
Tl3 Tl3 O7 97.5(5) 9_665 9_665
Tl3 Tl3 O7 60.6(5) 9_665 .
O7 Tl3 O7 158.1(2) 9_665 .
O9B P1 O9B 157.2(12) 10 .
O9B P1 O10 116.1(8) 10 .
O9B P1 O10 81.5(8) . .
O9B P1 O10 81.4(8) 10 10
O9B P1 O10 116.1(8) . 10
O10 P1 O10 34.9(12) . 10
O9B P1 O9A 43.6(8) 10 10
O9B P1 O9A 114.3(9) . 10
O10 P1 O9A 129.1(10) . 10
O10 P1 O9A 106.4(8) 10 10
O9B P1 O9A 114.3(9) 10 .
O9B P1 O9A 43.6(8) . .
O10 P1 O9A 106.4(8) . .
O10 P1 O9A 129.1(10) 10 .
O9A P1 O9A 70.7(11) 10 .
O4 P2 O4 115.8(6) 10 .
O4 P2 O8 106.8(5) 10 .
O4 P2 O8 106.8(5) . .
O4 P2 O7 106.8(5) 10 .
O4 P2 O7 106.8(5) . .
O8 P2 O7 114.2(11) . .
O3 P3 O2 113.0(4) . .
O3 P3 O1 113.6(4) . .
O2 P3 O1 109.7(4) . .
O3 P3 O11 98.6(9) . .
O2 P3 O11 107.6(9) . .
O1 P3 O11 113.8(8) . .
P3 O1 U1 141.4(4) . 8
P3 O1 Tl2B 109.6(4) . 11_566
U1 O1 Tl2B 109.0(3) 8 11_566
P3 O2 U1 139.2(4) . 11_566
P3 O3 U1 143.8(4) . .
P2 O4 U1 146.2(5) . .
P2 O7 Tl3 154.9(11) . 9_665
P2 O7 Tl3 133.0(10) . .
Tl3 O7 Tl3 21.9(2) 9_665 .
O9B O9A P1 58.6(9) . .
O9B O9A U1 81.8(10) . .
P1 O9A U1 133.2(8) . .
O9A O9B P1 77.8(10) . .
O9A O9B U1 71.1(9) . .
P1 O9B U1 139.6(8) . .
O10 O10 P1 72.5(6) 10 .

loop_
_geom_bond_atom_site_label_1
_geom_bond_atom_site_label_2
_geom_bond_distance
_geom_bond_site_symmetry_2
U1 O6 1.779(8) .
U1 O5 1.786(8) .
U1 O1 2.325(6) 8
U1 O9A 2.327(13) .
U1 O2 2.351(6) 12_656
U1 O4 2.354(6) .
U1 O3 2.380(6) .
U1 O9B 2.434(12) .
Tl2B O1 2.781(13) 12_656
Tl3 Tl3 1.016(4) 9_665
Tl3 O7 2.37(2) 9_665
Tl3 O7 2.70(2) .
P1 O9B 1.382(12) 10
P1 O9B 1.382(12) .
P1 O10 1.553(16) .
P1 O10 1.553(16) 10
P1 O9A 1.583(13) 10
P1 O9A 1.583(13) .
P2 O4 1.506(7) 10
P2 O4 1.506(7) .
P2 O8 1.575(19) .
P2 O7 1.65(2) .
P3 O3 1.509(6) .
P3 O2 1.523(6) .
P3 O1 1.528(7) .
P3 O11 1.528(19) .
O1 U1 2.325(6) 8
O1 Tl2B 2.781(13) 11_566
O2 U1 2.351(6) 11_566
O7 Tl3 2.37(2) 9_665
O9A O9B 1.117(19) .
O10 O10 0.93(3) 10
